data_4086402
loop_
_publ_author_name
'Grajeda, Javier'
'Kita, Matthew R.'
'Gregor, Lauren C.'
'White, Peter S.'
'Miller, Alexander J. M.'

_publ_contact_author_name
;
;
_publ_section_title
;
 Diverse Cation-Promoted Reactivity of Iridium Carbonyl Pincer-Crown Ether
 Complexes
;
_journal_name_full Organometallics
_journal_page_first 306
_journal_page_last 316
_journal_paper_doi 10.1021/acs.organomet.5b00786
_journal_volume 35
_journal_year 2016
_chemical_formula_moiety 'C24 H39 Ir N O6 P'
_chemical_formula_sum 'C24 H39 Ir N O6 P'
_chemical_formula_weight 660.73
_space_group_crystal_system triclinic
_space_group_IT_number 2
_space_group_name_Hall '-P 1'
_space_group_name_H-M_alt 'P -1'
_symmetry_space_group_name_Hall '-P 1'
_symmetry_space_group_name_H-M 'P -1'
_atom_sites_solution_hydrogens geom
_atom_sites_solution_primary iterative
_audit_creation_date 2015-07-01
_audit_creation_method
;
Olex2 1.2
(compiled 2015.01.26 svn.r3150 for OlexSys, GUI svn.r4998)
;
_cell_angle_alpha 96.312(2)
_cell_angle_beta 98.081(2)
_cell_angle_gamma 101.330(2)
_cell_formula_units_Z 4
_cell_length_a 11.8015(3)
_cell_length_b 13.5970(4)
_cell_length_c 17.1601(5)
_cell_measurement_reflns_used 9945
_cell_measurement_temperature 100
_cell_measurement_theta_max 66.58
_cell_measurement_theta_min 2.63
_cell_volume 2646.15(13)
_computing_cell_refinement 'SAINT v8.34A (Bruker, 2013)'
_computing_data_reduction 'SAINT v8.34A (Bruker, 2013)'
_computing_molecular_graphics 'Olex2 (Dolomanov et al., 2009)'
_computing_publication_material 'Olex2 (Dolomanov et al., 2009)'
_computing_structure_refinement 'XL (Sheldrick, 2008)'
_computing_structure_solution 'olex2.solve (Bourhis et al., 2015)'
_diffrn_ambient_temperature 100
_diffrn_measured_fraction_theta_full 0.965
_diffrn_measured_fraction_theta_max 0.965
_diffrn_measurement_device_type 'Bruker APEX-II CCD'
_diffrn_measurement_method '\f and \w scans'
_diffrn_radiation_type CuK\a
_diffrn_radiation_wavelength 1.54178
_diffrn_reflns_av_R_equivalents 0.0621
_diffrn_reflns_av_unetI/netI 0.0587
_diffrn_reflns_laue_measured_fraction_full 0.965
_diffrn_reflns_laue_measured_fraction_max 0.965
_diffrn_reflns_limit_h_max 13
_diffrn_reflns_limit_h_min -14
_diffrn_reflns_limit_k_max 16
_diffrn_reflns_limit_k_min -14
_diffrn_reflns_limit_l_max 19
_diffrn_reflns_limit_l_min -20
_diffrn_reflns_number 29168
_diffrn_reflns_point_group_measured_fraction_full 0.965
_diffrn_reflns_point_group_measured_fraction_max 0.965
_diffrn_reflns_theta_full 66.636
_diffrn_reflns_theta_max 66.636
_diffrn_reflns_theta_min 2.627
_diffrn_standards_number 0
_exptl_absorpt_coefficient_mu 10.651
_exptl_absorpt_correction_T_max 1.0000
_exptl_absorpt_correction_T_min 0.3352
_exptl_absorpt_correction_type numerical
_exptl_absorpt_process_details
;
SADABS-2014/5 (Bruker,2014/5) was used for absorption correction.
wR2(int) was 0.0806 before and 0.0548 after correction.
The Ratio of minimum to maximum transmission is 0.3352.
The \l/2 correction factor is 0.00150.
;
_exptl_crystal_colour 'clear orange'
_exptl_crystal_colour_lustre clear
_exptl_crystal_colour_primary orange
_exptl_crystal_density_diffrn 1.659
_exptl_crystal_description plate
_exptl_crystal_F_000 1320
_exptl_crystal_size_max 0.142
_exptl_crystal_size_mid 0.106
_exptl_crystal_size_min 0.069
_refine_diff_density_max 3.165
_refine_diff_density_min -0.787
_refine_diff_density_rms 0.204
_refine_ls_extinction_coef .
_refine_ls_extinction_method none
_refine_ls_goodness_of_fit_ref 1.048
_refine_ls_hydrogen_treatment constr
_refine_ls_matrix_type full
_refine_ls_number_parameters 603
_refine_ls_number_reflns 9023
_refine_ls_number_restraints 0
_refine_ls_restrained_S_all 1.048
_refine_ls_R_factor_all 0.0665
_refine_ls_R_factor_gt 0.0482
_refine_ls_shift/su_max 0.000
_refine_ls_shift/su_mean 0.000
_refine_ls_structure_factor_coef Fsqd
_refine_ls_weighting_details 'w=1/[\s^2^(Fo^2^)+(0.0734P)^2^+3.1797P] where P=(Fo^2^+2Fc^2^)/3'
_refine_ls_weighting_scheme calc
_refine_ls_wR_factor_gt 0.1161
_refine_ls_wR_factor_ref 0.1276
_reflns_Friedel_coverage 0.000
_reflns_friedel_fraction_full .
_reflns_friedel_fraction_max .
_reflns_number_gt 6967
_reflns_number_total 9023
_reflns_threshold_expression 'I > 2\s(I)'
_cod_data_source_file om5b00786_si_002.cif
_cod_data_source_block x1506013
_cod_depositor_comments
;Separating journal page numbers, which were accidentally combined
 together.
;
_cod_original_cell_volume 2646.16(13)
_cod_database_code 4086402
_shelx_space_group_comment
;
The symmetry employed for this shelxl refinement is uniquely defined
by the following loop, which should always be used as a source of
symmetry information in preference to the above space-group names.
They are only intended as comments.
;
_shelx_estimated_absorpt_t_max 0.527
_shelx_estimated_absorpt_t_min 0.313
_olex2_refinement_description
;
1. Fixed Uiso
 At 1.2 times of:
  All C(H) groups, All C(H,H) groups
 At 1.5 times of:
  All C(H,H,H) groups
2.a Ternary CH refined with riding coordinates:
 C5(H5), C8(H8), C45(H45), C48(H48)
2.b Secondary CH2 refined with riding coordinates:
 C18(H18A,H18B), C20(H20A,H20B), C21(H21A,H21B), C23(H23A,H23B), C24(H24A,
 H24B), C26(H26A,H26B), C27(H27A,H27B), C29(H29A,H29B), C30(H30A,H30B),
 C32(H32A,H32B), C33(H33A,H33B), C58(H58A,H58B), C60(H60A,H60B), C61(H61A,H61B),
  C63(H63A,H63B), C64(H64A,H64B), C66(H66A,H66B), C67(H67A,H67B), C69(H69A,
 H69B), C70(H70A,H70B), C72(H72A,H72B), C73(H73A,H73B)
2.c Aromatic/amide H refined with riding coordinates:
 C13(H13), C14(H14), C15(H15), C53(H53), C54(H54), C55(H55)
2.d Idealised Me refined as rotating group:
 C6(H6A,H6B,H6C), C7(H7A,H7B,H7C), C9(H9A,H9B,H9C), C10(H10A,H10B,H10C),
 C46(H46A,H46B,H46C), C47(H47A,H47B,H47C), C49(H49A,H49B,H49C), C50(H50A,H50B,
 H50C)
;
_shelx_shelxl_version_number 2014/7
_olex2_submission_special_instructions 'No special instructions were received'

loop_
_space_group_symop_operation_xyz
'x, y, z'
'-x, -y, -z'

loop_
_atom_site_label
_atom_site_type_symbol
_atom_site_fract_x
_atom_site_fract_y
_atom_site_fract_z
_atom_site_U_iso_or_equiv
_atom_site_adp_type
_atom_site_occupancy
_atom_site_site_symmetry_order
_atom_site_calc_flag
_atom_site_refinement_flags_posn
_atom_site_refinement_flags_adp
_atom_site_refinement_flags_occupancy
_atom_site_disorder_assembly
_atom_site_disorder_group
Ir1 Ir 0.28512(3) 0.51732(2) 0.74420(2) 0.02432(11) Uani 1 1 d . . . . .
P1 P 0.46521(17) 0.54126(14) 0.72080(12) 0.0252(4) Uani 1 1 d . . . . .
C1 C 0.3234(8) 0.5433(6) 0.8568(5) 0.0337(19) Uani 1 1 d . . . . .
O1 O 0.3547(6) 0.5579(6) 0.9235(4) 0.0509(18) Uani 1 1 d . . . . .
C3 C 0.5583(7) 0.6675(6) 0.7475(5) 0.0297(17) Uani 1 1 d . . . . .
H5 H 0.6254 0.6698 0.7176 0.036 Uiso 1 1 calc R . . . .
C2 C 0.4940(8) 0.7480(6) 0.7219(6) 0.037(2) Uani 1 1 d . . . . .
H6A H 0.4651 0.7331 0.6645 0.055 Uiso 1 1 calc GR . . . .
H6B H 0.5477 0.8146 0.7341 0.055 Uiso 1 1 calc GR . . . .
H6C H 0.4277 0.7483 0.7504 0.055 Uiso 1 1 calc GR . . . .
C4 C 0.6100(9) 0.6887(7) 0.8364(5) 0.038(2) Uani 1 1 d . . . . .
H7A H 0.5466 0.6879 0.8677 0.058 Uiso 1 1 calc GR . . . .
H7B H 0.6637 0.7553 0.8482 0.058 Uiso 1 1 calc GR . . . .
H7C H 0.6529 0.6364 0.8500 0.058 Uiso 1 1 calc GR . . . .
C6 C 0.5601(7) 0.4541(6) 0.7506(5) 0.0290(17) Uani 1 1 d . . . . .
H8 H 0.5805 0.4671 0.8099 0.035 Uiso 1 1 calc R . . . .
C5 C 0.6754(8) 0.4701(7) 0.7182(5) 0.0352(19) Uani 1 1 d . . . . .
H9A H 0.6590 0.4582 0.6599 0.053 Uiso 1 1 calc GR . . . .
H9B H 0.7217 0.4227 0.7376 0.053 Uiso 1 1 calc GR . . . .
H9C H 0.7195 0.5398 0.7363 0.053 Uiso 1 1 calc GR . . . .
C7 C 0.4912(8) 0.3450(6) 0.7283(6) 0.041(2) Uani 1 1 d . . . . .
H10A H 0.4175 0.3376 0.7494 0.062 Uiso 1 1 calc GR . . . .
H10B H 0.5376 0.2994 0.7509 0.062 Uiso 1 1 calc GR . . . .
H10C H 0.4743 0.3278 0.6703 0.062 Uiso 1 1 calc GR . . . .
O2 O 0.4588(5) 0.5272(4) 0.6227(3) 0.0300(12) Uani 1 1 d . . . . .
C9 C 0.3456(7) 0.4930(6) 0.5802(5) 0.0269(16) Uani 1 1 d . . . . .
C10 C 0.3264(7) 0.4678(6) 0.4982(5) 0.0257(16) Uani 1 1 d . . . . .
H13 H 0.3893 0.4762 0.4688 0.031 Uiso 1 1 calc R . . . .
C11 C 0.2102(8) 0.4293(6) 0.4604(5) 0.0286(17) Uani 1 1 d . . . . .
H14 H 0.1944 0.4115 0.4043 0.034 Uiso 1 1 calc R . . . .
C12 C 0.1178(7) 0.4163(6) 0.5025(5) 0.0292(17) Uani 1 1 d . . . . .
H15 H 0.0399 0.3899 0.4754 0.035 Uiso 1 1 calc R . . . .
C13 C 0.1401(7) 0.4427(6) 0.5856(5) 0.0279(17) Uani 1 1 d . . . . .
C8 C 0.2565(7) 0.4828(6) 0.6247(4) 0.0242(16) Uani 1 1 d . . . . .
C0aa C 0.0506(7) 0.4252(6) 0.6392(5) 0.0264(16) Uani 1 1 d . . . . .
H18A H 0.0362 0.3536 0.6485 0.032 Uiso 1 1 calc R . . . .
H18B H -0.0242 0.4388 0.6134 0.032 Uiso 1 1 calc R . . . .
N1 N 0.0925(6) 0.4936(5) 0.7175(4) 0.0278(14) Uani 1 1 d . . . . .
C14 C 0.0597(7) 0.5935(6) 0.7071(5) 0.0301(17) Uani 1 1 d . . . . .
H20A H -0.0267 0.5832 0.7011 0.036 Uiso 1 1 calc R . . . .
H20B H 0.0825 0.6137 0.6569 0.036 Uiso 1 1 calc R . . . .
C15 C 0.1129(8) 0.6804(6) 0.7730(5) 0.0319(18) Uani 1 1 d . . . . .
H21A H 0.1993 0.6900 0.7804 0.038 Uiso 1 1 calc R . . . .
H21B H 0.0926 0.7431 0.7563 0.038 Uiso 1 1 calc R . . . .
O3 O 0.0756(5) 0.6669(4) 0.8476(3) 0.0308(12) Uani 1 1 d . . . . .
C16 C -0.0298(8) 0.7000(6) 0.8551(6) 0.0340(19) Uani 1 1 d . . . . .
H23A H -0.0868 0.6774 0.8052 0.041 Uiso 1 1 calc R . . . .
H23B H -0.0137 0.7750 0.8656 0.041 Uiso 1 1 calc R . . . .
C17 C -0.0788(8) 0.6560(6) 0.9223(5) 0.0344(19) Uani 1 1 d . . . . .
H24A H -0.0157 0.6623 0.9683 0.041 Uiso 1 1 calc R . . . .
H24B H -0.1384 0.6921 0.9390 0.041 Uiso 1 1 calc R . . . .
O4 O -0.1308(6) 0.5517(4) 0.8947(4) 0.0372(14) Uani 1 1 d . . . . .
C18 C -0.1660(8) 0.4975(6) 0.9578(6) 0.0356(19) Uani 1 1 d . . . . .
H26A H -0.2243 0.5279 0.9826 0.043 Uiso 1 1 calc R . . . .
H26B H -0.0974 0.5009 0.9992 0.043 Uiso 1 1 calc R . . . .
C19 C -0.2191(8) 0.3885(6) 0.9223(6) 0.0359(19) Uani 1 1 d . . . . .
H27A H -0.2493 0.3501 0.9636 0.043 Uiso 1 1 calc R . . . .
H27B H -0.2853 0.3857 0.8792 0.043 Uiso 1 1 calc R . . . .
O5 O -0.1309(5) 0.3441(4) 0.8913(4) 0.0329(13) Uani 1 1 d . . . . .
C20 C -0.1799(8) 0.2487(6) 0.8424(6) 0.038(2) Uani 1 1 d . . . . .
H29A H -0.2350 0.2582 0.7962 0.045 Uiso 1 1 calc R . . . .
H29B H -0.2238 0.2016 0.8733 0.045 Uiso 1 1 calc R . . . .
C21 C -0.0829(8) 0.2042(6) 0.8139(6) 0.0360(19) Uani 1 1 d . . . . .
H30A H -0.0248 0.2009 0.8606 0.043 Uiso 1 1 calc R . . . .
H30B H -0.1164 0.1340 0.7874 0.043 Uiso 1 1 calc R . . . .
O6 O -0.0241(6) 0.2599(4) 0.7601(4) 0.0357(14) Uani 1 1 d . . . . .
C22 C 0.0610(7) 0.3482(6) 0.7971(5) 0.0282(17) Uani 1 1 d . . . . .
H32A H 0.1368 0.3445 0.7799 0.034 Uiso 1 1 calc R . . . .
H32B H 0.0717 0.3484 0.8554 0.034 Uiso 1 1 calc R . . . .
C23 C 0.0295(7) 0.4475(6) 0.7788(5) 0.0298(17) Uani 1 1 d . . . . .
H33A H -0.0560 0.4352 0.7600 0.036 Uiso 1 1 calc R . . . .
H33B H 0.0481 0.4963 0.8284 0.036 Uiso 1 1 calc R . . . .
Ir2 Ir 0.24272(3) 0.02131(2) 0.77123(2) 0.02530(11) Uani 1 1 d . . . . .
P2 P 0.26772(18) 0.05111(15) 0.90077(12) 0.0264(4) Uani 1 1 d . . . . .
C24 C 0.4033(8) 0.0512(7) 0.7605(5) 0.0329(18) Uani 1 1 d . . . . .
O7 O 0.5001(6) 0.0662(6) 0.7593(4) 0.0510(18) Uani 1 1 d . . . . .
C26 C 0.3363(7) -0.0309(6) 0.9606(5) 0.0309(18) Uani 1 1 d . . . . .
H45 H 0.4188 -0.0239 0.9506 0.037 Uiso 1 1 calc R . . . .
C25 C 0.2726(9) -0.1408(7) 0.9315(6) 0.045(2) Uani 1 1 d . . . . .
H46A H 0.1911 -0.1500 0.9403 0.068 Uiso 1 1 calc GR . . . .
H46B H 0.3117 -0.1861 0.9609 0.068 Uiso 1 1 calc GR . . . .
H46C H 0.2741 -0.1569 0.8746 0.068 Uiso 1 1 calc GR . . . .
C27 C 0.3410(8) -0.0066(7) 1.0503(5) 0.0348(19) Uani 1 1 d . . . . .
H47A H 0.3813 0.0642 1.0684 0.052 Uiso 1 1 calc GR . . . .
H47B H 0.3837 -0.0512 1.0778 0.052 Uiso 1 1 calc GR . . . .
H47C H 0.2611 -0.0171 1.0624 0.052 Uiso 1 1 calc GR . . . .
C29 C 0.3282(7) 0.1809(6) 0.9518(5) 0.0310(17) Uani 1 1 d . . . . .
H48 H 0.3142 0.1838 1.0081 0.037 Uiso 1 1 calc R . . . .
C28 C 0.4608(8) 0.2093(6) 0.9524(6) 0.038(2) Uani 1 1 d . . . . .
H49A H 0.4987 0.1606 0.9783 0.058 Uiso 1 1 calc GR . . . .
H49B H 0.4925 0.2775 0.9816 0.058 Uiso 1 1 calc GR . . . .
H49C H 0.4759 0.2079 0.8976 0.058 Uiso 1 1 calc GR . . . .
C30 C 0.2649(9) 0.2532(7) 0.9119(6) 0.040(2) Uani 1 1 d . . . . .
H50A H 0.2762 0.2501 0.8562 0.060 Uiso 1 1 calc GR . . . .
H50B H 0.2965 0.3223 0.9394 0.060 Uiso 1 1 calc GR . . . .
H50C H 0.1811 0.2341 0.9141 0.060 Uiso 1 1 calc GR . . . .
O8 O 0.1352(5) 0.0321(4) 0.9273(3) 0.0306(12) Uani 1 1 d . . . . .
C32 C 0.0444(7) -0.0069(5) 0.8640(5) 0.0251(16) Uani 1 1 d . . . . .
C33 C -0.0690(7) -0.0342(5) 0.8768(5) 0.0275(17) Uani 1 1 d . . . . .
H53 H -0.0875 -0.0265 0.9290 0.033 Uiso 1 1 calc R . . . .
C34 C -0.1569(7) -0.0737(6) 0.8106(5) 0.0310(18) Uani 1 1 d . . . . .
H54 H -0.2364 -0.0911 0.8177 0.037 Uiso 1 1 calc R . . . .
C35 C -0.1290(8) -0.0874(6) 0.7350(5) 0.0326(18) Uani 1 1 d . . . . .
H55 H -0.1896 -0.1142 0.6909 0.039 Uiso 1 1 calc R . . . .
C36 C -0.0125(7) -0.0624(5) 0.7227(5) 0.0267(16) Uani 1 1 d . . . . .
C31 C 0.0754(7) -0.0177(5) 0.7887(5) 0.0265(16) Uani 1 1 d . . . . .
C37 C 0.0320(7) -0.0814(6) 0.6474(5) 0.0304(17) Uani 1 1 d . . . . .
H58A H -0.0264 -0.0733 0.6025 0.037 Uiso 1 1 calc R . . . .
H58B H 0.0428 -0.1520 0.6397 0.037 Uiso 1 1 calc R . . . .
N2 N 0.1464(6) -0.0098(5) 0.6473(4) 0.0298(15) Uani 1 1 d . . . . .
C47 C 0.1205(8) 0.0863(6) 0.6234(5) 0.0328(18) Uani 1 1 d . . . . .
H60A H 0.0569 0.1029 0.6510 0.039 Uiso 1 1 calc R . . . .
H60B H 0.0900 0.0743 0.5657 0.039 Uiso 1 1 calc R . . . .
C46 C 0.2201(8) 0.1772(6) 0.6398(5) 0.0344(19) Uani 1 1 d . . . . .
H61A H 0.1897 0.2372 0.6263 0.041 Uiso 1 1 calc R . . . .
H61B H 0.2519 0.1896 0.6974 0.041 Uiso 1 1 calc R . . . .
O12 O 0.3124(5) 0.1674(4) 0.5970(3) 0.0325(13) Uani 1 1 d . . . . .
C45 C 0.3010(9) 0.2065(7) 0.5230(5) 0.037(2) Uani 1 1 d . . . . .
H63A H 0.3285 0.2811 0.5322 0.045 Uiso 1 1 calc R . . . .
H63B H 0.2178 0.1901 0.4973 0.045 Uiso 1 1 calc R . . . .
C44 C 0.3736(9) 0.1594(6) 0.4704(6) 0.039(2) Uani 1 1 d . . . . .
H64A H 0.3811 0.1955 0.4237 0.046 Uiso 1 1 calc R . . . .
H64B H 0.4530 0.1636 0.5001 0.046 Uiso 1 1 calc R . . . .
O11 O 0.3154(6) 0.0562(4) 0.4455(4) 0.0349(13) Uani 1 1 d . . . . .
C43 C 0.3769(9) 0.0001(6) 0.3990(5) 0.038(2) Uani 1 1 d . . . . .
H66A H 0.4561 0.0030 0.4286 0.046 Uiso 1 1 calc R . . . .
H66B H 0.3857 0.0292 0.3492 0.046 Uiso 1 1 calc R . . . .
C42 C 0.3100(10) -0.1076(7) 0.3800(5) 0.041(2) Uani 1 1 d . . . . .
H67A H 0.2281 -0.1098 0.3559 0.049 Uiso 1 1 calc R . . . .
H67B H 0.3459 -0.1456 0.3412 0.049 Uiso 1 1 calc R . . . .
O10 O 0.3114(5) -0.1532(4) 0.4510(4) 0.0336(13) Uani 1 1 d . . . . .
C41 C 0.2310(8) -0.2480(6) 0.4390(5) 0.036(2) Uani 1 1 d . . . . .
H69A H 0.2518 -0.2948 0.3975 0.043 Uiso 1 1 calc R . . . .
H69B H 0.1509 -0.2389 0.4206 0.043 Uiso 1 1 calc R . . . .
C40 C 0.2346(8) -0.2925(6) 0.5157(5) 0.0341(19) Uani 1 1 d . . . . .
H70A H 0.1943 -0.3649 0.5039 0.041 Uiso 1 1 calc R . . . .
H70B H 0.3174 -0.2893 0.5383 0.041 Uiso 1 1 calc R . . . .
O9 O 0.1819(5) -0.2435(4) 0.5738(4) 0.0342(13) Uani 1 1 d . . . . .
C39 C 0.2535(8) -0.1484(6) 0.6153(5) 0.0333(19) Uani 1 1 d . . . . .
H72A H 0.3352 -0.1443 0.6063 0.040 Uiso 1 1 calc R . . . .
H72B H 0.2532 -0.1473 0.6731 0.040 Uiso 1 1 calc R . . . .
C38 C 0.2128(8) -0.0563(6) 0.5896(5) 0.0329(18) Uani 1 1 d . . . . .
H73A H 0.2819 -0.0048 0.5836 0.040 Uiso 1 1 calc R . . . .
H73B H 0.1618 -0.0761 0.5369 0.040 Uiso 1 1 calc R . . . .

loop_
_atom_site_aniso_label
_atom_site_aniso_U_11
_atom_site_aniso_U_22
_atom_site_aniso_U_33
_atom_site_aniso_U_23
_atom_site_aniso_U_13
_atom_site_aniso_U_12
Ir1 0.02104(19) 0.02718(18) 0.02434(19) 0.00315(13) 0.00365(13) 0.00462(13)
P1 0.0209(10) 0.0308(10) 0.0230(10) 0.0034(8) 0.0021(8) 0.0047(8)
C1 0.028(4) 0.041(4) 0.037(5) 0.013(4) 0.018(4) 0.007(4)
O1 0.040(4) 0.080(5) 0.021(3) -0.003(3) 0.000(3) -0.006(3)
C3 0.024(4) 0.034(4) 0.030(4) 0.008(3) -0.001(3) 0.004(3)
C2 0.037(5) 0.030(4) 0.045(5) 0.012(4) 0.007(4) 0.006(4)
C4 0.044(5) 0.037(4) 0.028(5) 0.000(4) 0.003(4) -0.002(4)
C6 0.025(4) 0.034(4) 0.025(4) 0.000(3) 0.000(3) 0.005(3)
C5 0.035(5) 0.039(4) 0.033(5) 0.009(4) 0.004(4) 0.010(4)
C7 0.036(5) 0.031(4) 0.059(6) 0.012(4) 0.004(4) 0.013(4)
O2 0.024(3) 0.039(3) 0.025(3) 0.003(2) 0.003(2) 0.005(2)
C9 0.024(4) 0.026(4) 0.029(4) -0.002(3) 0.002(3) 0.006(3)
C10 0.030(4) 0.026(4) 0.022(4) 0.002(3) 0.001(3) 0.011(3)
C11 0.033(5) 0.030(4) 0.023(4) 0.003(3) 0.002(3) 0.012(3)
C12 0.026(4) 0.024(4) 0.034(5) -0.001(3) -0.001(3) 0.004(3)
C13 0.022(4) 0.028(4) 0.034(5) 0.004(3) -0.002(3) 0.011(3)
C8 0.026(4) 0.027(4) 0.018(4) 0.000(3) 0.001(3) 0.008(3)
C0aa 0.018(4) 0.029(4) 0.030(4) 0.003(3) 0.001(3) 0.002(3)
N1 0.028(4) 0.023(3) 0.032(4) 0.005(3) 0.007(3) 0.004(3)
C14 0.029(4) 0.031(4) 0.036(5) 0.015(4) 0.008(4) 0.014(3)
C15 0.035(5) 0.025(4) 0.040(5) 0.011(4) 0.012(4) 0.011(3)
O3 0.029(3) 0.031(3) 0.034(3) 0.003(2) 0.006(3) 0.009(2)
C16 0.031(5) 0.029(4) 0.042(5) 0.002(4) 0.003(4) 0.010(3)
C17 0.032(5) 0.035(4) 0.039(5) 0.003(4) 0.009(4) 0.013(4)
O4 0.040(4) 0.034(3) 0.037(3) 0.004(3) 0.010(3) 0.005(3)
C18 0.031(5) 0.039(4) 0.040(5) 0.009(4) 0.014(4) 0.007(4)
C19 0.030(5) 0.039(4) 0.044(5) 0.014(4) 0.010(4) 0.014(4)
O5 0.030(3) 0.035(3) 0.035(3) 0.006(3) 0.006(3) 0.008(2)
C20 0.031(5) 0.035(4) 0.045(5) 0.014(4) 0.004(4) 0.000(4)
C21 0.034(5) 0.032(4) 0.041(5) 0.009(4) 0.002(4) 0.003(4)
O6 0.043(4) 0.029(3) 0.034(3) 0.004(2) 0.011(3) 0.001(3)
C22 0.025(4) 0.030(4) 0.033(4) 0.011(3) 0.006(3) 0.007(3)
C23 0.025(4) 0.030(4) 0.035(5) 0.006(3) 0.007(4) 0.004(3)
Ir2 0.02249(19) 0.02815(18) 0.02508(19) 0.00217(14) 0.00393(14) 0.00588(14)
P2 0.0216(10) 0.0322(10) 0.0249(10) 0.0021(8) 0.0018(8) 0.0072(8)
C24 0.025(5) 0.044(5) 0.028(4) 0.001(4) -0.001(3) 0.011(4)
O7 0.022(4) 0.080(5) 0.050(4) 0.001(4) 0.012(3) 0.008(3)
C26 0.020(4) 0.029(4) 0.041(5) 0.001(4) 0.003(4) 0.002(3)
C25 0.044(6) 0.038(5) 0.045(6) 0.008(4) -0.012(5) 0.002(4)
C27 0.023(4) 0.050(5) 0.034(5) 0.007(4) 0.004(4) 0.015(4)
C29 0.029(4) 0.033(4) 0.028(4) -0.001(3) -0.003(3) 0.009(3)
C28 0.032(5) 0.032(4) 0.045(5) -0.005(4) -0.001(4) 0.003(4)
C30 0.040(5) 0.039(5) 0.041(5) 0.007(4) 0.004(4) 0.012(4)
O8 0.029(3) 0.043(3) 0.021(3) 0.002(2) 0.002(2) 0.013(3)
C32 0.028(4) 0.021(3) 0.024(4) 0.001(3) -0.001(3) 0.005(3)
C33 0.032(4) 0.025(4) 0.028(4) 0.002(3) 0.006(3) 0.010(3)
C34 0.020(4) 0.032(4) 0.039(5) 0.007(4) 0.000(3) 0.005(3)
C35 0.029(5) 0.029(4) 0.035(5) 0.003(4) -0.004(4) 0.003(3)
C36 0.026(4) 0.021(3) 0.030(4) 0.003(3) -0.002(3) 0.004(3)
C31 0.019(4) 0.021(3) 0.040(5) 0.009(3) 0.002(3) 0.007(3)
C37 0.026(4) 0.035(4) 0.023(4) -0.003(3) -0.007(3) 0.002(3)
N2 0.033(4) 0.029(3) 0.028(4) 0.009(3) 0.005(3) 0.006(3)
C47 0.038(5) 0.035(4) 0.028(4) 0.004(4) 0.000(4) 0.017(4)
C46 0.044(5) 0.029(4) 0.032(5) 0.006(4) 0.003(4) 0.014(4)
O12 0.035(3) 0.030(3) 0.032(3) 0.006(2) 0.003(3) 0.007(2)
C45 0.047(6) 0.034(4) 0.031(5) 0.006(4) 0.004(4) 0.012(4)
C44 0.046(6) 0.026(4) 0.040(5) 0.008(4) 0.005(4) -0.004(4)
O11 0.038(3) 0.032(3) 0.033(3) 0.002(3) 0.008(3) 0.003(3)
C43 0.047(6) 0.040(5) 0.031(5) 0.001(4) 0.014(4) 0.009(4)
C42 0.055(6) 0.041(5) 0.027(5) 0.001(4) 0.015(4) 0.008(4)
O10 0.037(3) 0.028(3) 0.034(3) 0.004(2) 0.007(3) 0.004(2)
C41 0.039(5) 0.031(4) 0.031(5) -0.002(4) 0.006(4) -0.004(4)
C40 0.038(5) 0.025(4) 0.038(5) 0.005(4) 0.006(4) 0.005(4)
O9 0.034(3) 0.028(3) 0.038(3) -0.001(2) 0.010(3) 0.003(2)
C39 0.038(5) 0.032(4) 0.029(4) -0.001(4) 0.009(4) 0.007(4)
C38 0.038(5) 0.033(4) 0.030(4) 0.005(4) 0.004(4) 0.014(4)

loop_
_atom_type_symbol
_atom_type_description
_atom_type_scat_dispersion_real
_atom_type_scat_dispersion_imag
_atom_type_scat_source
C C 0.0181 0.0091 'International Tables Vol C Tables 4.2.6.8 and 6.1.1.4'
H H 0.0000 0.0000 'International Tables Vol C Tables 4.2.6.8 and 6.1.1.4'
Ir Ir -4.7710 6.5667 'International Tables Vol C Tables 4.2.6.8 and 6.1.1.4'
N N 0.0311 0.0180 'International Tables Vol C Tables 4.2.6.8 and 6.1.1.4'
O O 0.0492 0.0322 'International Tables Vol C Tables 4.2.6.8 and 6.1.1.4'
P P 0.2955 0.4335 'International Tables Vol C Tables 4.2.6.8 and 6.1.1.4'

loop_
_geom_angle_atom_site_label_1
_geom_angle_atom_site_label_2
_geom_angle_atom_site_label_3
_geom_angle
_geom_angle_site_symmetry_1
_geom_angle_site_symmetry_3
P1 Ir1 N1 157.63(19) . .
C1 Ir1 P1 96.7(3) . .
C1 Ir1 C8 174.7(3) . .
C1 Ir1 N1 105.3(3) . .
C8 Ir1 P1 79.3(2) . .
C8 Ir1 N1 78.9(3) . .
C3 P1 Ir1 118.6(3) . .
C3 P1 C6 105.2(4) . .
C6 P1 Ir1 120.5(3) . .
O2 P1 Ir1 107.4(2) . .
O2 P1 C3 100.0(3) . .
O2 P1 C6 101.9(3) . .
O1 C1 Ir1 174.8(8) . .
P1 C3 H5 107.2 . .
C2 C3 P1 111.4(6) . .
C2 C3 H5 107.2 . .
C2 C3 C4 112.1(7) . .
C4 C3 P1 111.4(6) . .
C4 C3 H5 107.2 . .
C3 C2 H6A 109.5 . .
C3 C2 H6B 109.5 . .
C3 C2 H6C 109.5 . .
H6A C2 H6B 109.5 . .
H6A C2 H6C 109.5 . .
H6B C2 H6C 109.5 . .
C3 C4 H7A 109.5 . .
C3 C4 H7B 109.5 . .
C3 C4 H7C 109.5 . .
H7A C4 H7B 109.5 . .
H7A C4 H7C 109.5 . .
H7B C4 H7C 109.5 . .
P1 C6 H8 107.0 . .
C5 C6 P1 114.2(6) . .
C5 C6 H8 107.0 . .
C7 C6 P1 109.5(6) . .
C7 C6 H8 107.0 . .
C7 C6 C5 111.6(7) . .
C6 C5 H9A 109.5 . .
C6 C5 H9B 109.5 . .
C6 C5 H9C 109.5 . .
H9A C5 H9B 109.5 . .
H9A C5 H9C 109.5 . .
H9B C5 H9C 109.5 . .
C6 C7 H10A 109.5 . .
C6 C7 H10B 109.5 . .
C6 C7 H10C 109.5 . .
H10A C7 H10B 109.5 . .
H10A C7 H10C 109.5 . .
H10B C7 H10C 109.5 . .
C9 O2 P1 113.8(5) . .
C10 C9 O2 120.8(7) . .
C8 C9 O2 116.1(7) . .
C8 C9 C10 123.1(7) . .
C9 C10 H13 121.4 . .
C9 C10 C11 117.2(7) . .
C11 C10 H13 121.4 . .
C10 C11 H14 119.0 . .
C12 C11 C10 122.0(7) . .
C12 C11 H14 119.0 . .
C11 C12 H15 120.3 . .
C11 C12 C13 119.5(8) . .
C13 C12 H15 120.3 . .
C12 C13 C8 119.4(7) . .
C12 C13 C0aa 125.2(7) . .
C8 C13 C0aa 115.2(7) . .
C9 C8 Ir1 122.9(6) . .
C9 C8 C13 118.9(7) . .
C13 C8 Ir1 118.2(6) . .
C13 C0aa H18A 109.6 . .
C13 C0aa H18B 109.6 . .
C13 C0aa N1 110.4(6) . .
H18A C0aa H18B 108.1 . .
N1 C0aa H18A 109.6 . .
N1 C0aa H18B 109.6 . .
C0aa N1 Ir1 108.2(5) . .
C14 N1 Ir1 109.1(5) . .
C14 N1 C0aa 107.3(6) . .
C23 N1 Ir1 114.7(5) . .
C23 N1 C0aa 108.4(6) . .
C23 N1 C14 108.9(6) . .
N1 C14 H20A 108.2 . .
N1 C14 H20B 108.2 . .
N1 C14 C15 116.5(7) . .
H20A C14 H20B 107.3 . .
C15 C14 H20A 108.2 . .
C15 C14 H20B 108.2 . .
C14 C15 H21A 108.7 . .
C14 C15 H21B 108.7 . .
H21A C15 H21B 107.6 . .
O3 C15 C14 114.4(7) . .
O3 C15 H21A 108.7 . .
O3 C15 H21B 108.7 . .
C16 O3 C15 113.0(7) . .
O3 C16 H23A 110.0 . .
O3 C16 H23B 110.0 . .
O3 C16 C17 108.3(7) . .
H23A C16 H23B 108.4 . .
C17 C16 H23A 110.0 . .
C17 C16 H23B 110.0 . .
C16 C17 H24A 110.2 . .
C16 C17 H24B 110.2 . .
H24A C17 H24B 108.5 . .
O4 C17 C16 107.3(7) . .
O4 C17 H24A 110.2 . .
O4 C17 H24B 110.2 . .
C17 O4 C18 112.3(6) . .
O4 C18 H26A 110.1 . .
O4 C18 H26B 110.1 . .
O4 C18 C19 107.9(7) . .
H26A C18 H26B 108.4 . .
C19 C18 H26A 110.1 . .
C19 C18 H26B 110.1 . .
C18 C19 H27A 109.9 . .
C18 C19 H27B 109.9 . .
H27A C19 H27B 108.3 . .
O5 C19 C18 109.1(7) . .
O5 C19 H27A 109.9 . .
O5 C19 H27B 109.9 . .
C20 O5 C19 112.1(6) . .
O5 C20 H29A 109.7 . .
O5 C20 H29B 109.7 . .
O5 C20 C21 109.7(7) . .
H29A C20 H29B 108.2 . .
C21 C20 H29A 109.7 . .
C21 C20 H29B 109.7 . .
C20 C21 H30A 108.7 . .
C20 C21 H30B 108.7 . .
H30A C21 H30B 107.6 . .
O6 C21 C20 114.0(7) . .
O6 C21 H30A 108.7 . .
O6 C21 H30B 108.7 . .
C22 O6 C21 114.5(6) . .
O6 C22 H32A 108.7 . .
O6 C22 H32B 108.7 . .
O6 C22 C23 114.3(7) . .
H32A C22 H32B 107.6 . .
C23 C22 H32A 108.7 . .
C23 C22 H32B 108.7 . .
N1 C23 C22 113.5(7) . .
N1 C23 H33A 108.9 . .
N1 C23 H33B 108.9 . .
C22 C23 H33A 108.9 . .
C22 C23 H33B 108.9 . .
H33A C23 H33B 107.7 . .
P2 Ir2 N2 157.57(19) . .
C24 Ir2 P2 97.5(3) . .
C24 Ir2 C31 175.5(3) . .
C24 Ir2 N2 104.6(3) . .
C31 Ir2 P2 79.8(3) . .
C31 Ir2 N2 78.5(3) . .
C26 P2 Ir2 120.2(3) . .
C26 P2 C29 105.7(4) . .
C29 P2 Ir2 119.7(3) . .
O8 P2 Ir2 107.5(2) . .
O8 P2 C26 100.5(3) . .
O8 P2 C29 99.6(3) . .
O7 C24 Ir2 174.8(8) . .
P2 C26 H45 107.6 . .
C25 C26 P2 108.6(6) . .
C25 C26 H45 107.6 . .
C25 C26 C27 110.1(8) . .
C27 C26 P2 115.1(6) . .
C27 C26 H45 107.6 . .
C26 C25 H46A 109.5 . .
C26 C25 H46B 109.5 . .
C26 C25 H46C 109.5 . .
H46A C25 H46B 109.5 . .
H46A C25 H46C 109.5 . .
H46B C25 H46C 109.5 . .
C26 C27 H47A 109.5 . .
C26 C27 H47B 109.5 . .
C26 C27 H47C 109.5 . .
H47A C27 H47B 109.5 . .
H47A C27 H47C 109.5 . .
H47B C27 H47C 109.5 . .
P2 C29 H48 108.5 . .
C28 C29 P2 110.3(6) . .
C28 C29 H48 108.5 . .
C30 C29 P2 109.4(6) . .
C30 C29 H48 108.5 . .
C30 C29 C28 111.7(8) . .
C29 C28 H49A 109.5 . .
C29 C28 H49B 109.5 . .
C29 C28 H49C 109.5 . .
H49A C28 H49B 109.5 . .
H49A C28 H49C 109.5 . .
H49B C28 H49C 109.5 . .
C29 C30 H50A 109.5 . .
C29 C30 H50B 109.5 . .
C29 C30 H50C 109.5 . .
H50A C30 H50B 109.5 . .
H50A C30 H50C 109.5 . .
H50B C30 H50C 109.5 . .
C32 O8 P2 113.5(5) . .
O8 C32 C31 116.6(7) . .
C33 C32 O8 120.6(7) . .
C33 C32 C31 122.8(8) . .
C32 C33 H53 121.0 . .
C32 C33 C34 118.0(7) . .
C34 C33 H53 121.0 . .
C33 C34 H54 119.6 . .
C35 C34 C33 120.8(8) . .
C35 C34 H54 119.6 . .
C34 C35 H55 119.6 . .
C34 C35 C36 120.9(8) . .
C36 C35 H55 119.6 . .
C35 C36 C31 118.4(8) . .
C35 C36 C37 127.1(8) . .
C31 C36 C37 114.4(7) . .
C32 C31 Ir2 122.3(6) . .
C32 C31 C36 119.0(7) . .
C36 C31 Ir2 118.7(6) . .
C36 C37 H58A 109.3 . .
C36 C37 H58B 109.3 . .
C36 C37 N2 111.5(6) . .
H58A C37 H58B 108.0 . .
N2 C37 H58A 109.3 . .
N2 C37 H58B 109.3 . .
C37 N2 Ir2 107.1(5) . .
C37 N2 C38 109.5(6) . .
C47 N2 Ir2 108.8(5) . .
C47 N2 C37 108.1(7) . .
C47 N2 C38 110.5(6) . .
C38 N2 Ir2 112.7(5) . .
N2 C47 H60A 108.1 . .
N2 C47 H60B 108.1 . .
N2 C47 C46 116.9(7) . .
H60A C47 H60B 107.3 . .
C46 C47 H60A 108.1 . .
C46 C47 H60B 108.1 . .
C47 C46 H61A 108.8 . .
C47 C46 H61B 108.8 . .
H61A C46 H61B 107.7 . .
O12 C46 C47 113.8(7) . .
O12 C46 H61A 108.8 . .
O12 C46 H61B 108.8 . .
C46 O12 C45 113.4(7) . .
O12 C45 H63A 110.0 . .
O12 C45 H63B 110.0 . .
O12 C45 C44 108.5(7) . .
H63A C45 H63B 108.4 . .
C44 C45 H63A 110.0 . .
C44 C45 H63B 110.0 . .
C45 C44 H64A 110.2 . .
C45 C44 H64B 110.2 . .
H64A C44 H64B 108.5 . .
O11 C44 C45 107.4(7) . .
O11 C44 H64A 110.2 . .
O11 C44 H64B 110.2 . .
C43 O11 C44 114.0(7) . .
O11 C43 H66A 109.9 . .
O11 C43 H66B 109.9 . .
O11 C43 C42 108.8(7) . .
H66A C43 H66B 108.3 . .
C42 C43 H66A 109.9 . .
C42 C43 H66B 109.9 . .
C43 C42 H67A 109.7 . .
C43 C42 H67B 109.7 . .
H67A C42 H67B 108.2 . .
O10 C42 C43 109.6(7) . .
O10 C42 H67A 109.7 . .
O10 C42 H67B 109.7 . .
C41 O10 C42 111.5(7) . .
O10 C41 H69A 109.8 . .
O10 C41 H69B 109.8 . .
O10 C41 C40 109.6(7) . .
H69A C41 H69B 108.2 . .
C40 C41 H69A 109.8 . .
C40 C41 H69B 109.8 . .
C41 C40 H70A 108.7 . .
C41 C40 H70B 108.7 . .
H70A C40 H70B 107.6 . .
O9 C40 C41 114.4(7) . .
O9 C40 H70A 108.7 . .
O9 C40 H70B 108.7 . .
C40 O9 C39 114.3(6) . .
O9 C39 H72A 108.8 . .
O9 C39 H72B 108.8 . .
O9 C39 C38 113.7(7) . .
H72A C39 H72B 107.7 . .
C38 C39 H72A 108.8 . .
C38 C39 H72B 108.8 . .
N2 C38 C39 113.1(7) . .
N2 C38 H73A 109.0 . .
N2 C38 H73B 109.0 . .
C39 C38 H73A 109.0 . .
C39 C38 H73B 109.0 . .
H73A C38 H73B 107.8 . .

loop_
_geom_bond_atom_site_label_1
_geom_bond_atom_site_label_2
_geom_bond_distance
_geom_bond_site_symmetry_2
Ir1 P1 2.187(2) .
Ir1 C1 1.898(9) .
Ir1 C8 2.017(7) .
Ir1 N1 2.206(7) .
P1 C3 1.819(8) .
P1 C6 1.848(8) .
P1 O2 1.663(6) .
C1 O1 1.136(11) .
C3 H5 1.0000 .
C3 C2 1.518(12) .
C3 C4 1.535(12) .
C2 H6A 0.9800 .
C2 H6B 0.9800 .
C2 H6C 0.9800 .
C4 H7A 0.9800 .
C4 H7B 0.9800 .
C4 H7C 0.9800 .
C6 H8 1.0000 .
C6 C5 1.526(12) .
C6 C7 1.524(12) .
C5 H9A 0.9800 .
C5 H9B 0.9800 .
C5 H9C 0.9800 .
C7 H10A 0.9800 .
C7 H10B 0.9800 .
C7 H10C 0.9800 .
O2 C9 1.393(10) .
C9 C10 1.387(11) .
C9 C8 1.378(11) .
C10 H13 0.9500 .
C10 C11 1.403(12) .
C11 H14 0.9500 .
C11 C12 1.384(12) .
C12 H15 0.9500 .
C12 C13 1.406(12) .
C13 C8 1.414(11) .
C13 C0aa 1.497(11) .
C0aa H18A 0.9900 .
C0aa H18B 0.9900 .
C0aa N1 1.507(10) .
N1 C14 1.506(10) .
N1 C23 1.495(10) .
C14 H20A 0.9900 .
C14 H20B 0.9900 .
C14 C15 1.511(12) .
C15 H21A 0.9900 .
C15 H21B 0.9900 .
C15 O3 1.430(10) .
O3 C16 1.420(10) .
C16 H23A 0.9900 .
C16 H23B 0.9900 .
C16 C17 1.492(13) .
C17 H24A 0.9900 .
C17 H24B 0.9900 .
C17 O4 1.428(10) .
O4 C18 1.439(10) .
C18 H26A 0.9900 .
C18 H26B 0.9900 .
C18 C19 1.513(12) .
C19 H27A 0.9900 .
C19 H27B 0.9900 .
C19 O5 1.436(10) .
O5 C20 1.433(10) .
C20 H29A 0.9900 .
C20 H29B 0.9900 .
C20 C21 1.509(13) .
C21 H30A 0.9900 .
C21 H30B 0.9900 .
C21 O6 1.427(11) .
O6 C22 1.426(10) .
C22 H32A 0.9900 .
C22 H32B 0.9900 .
C22 C23 1.521(11) .
C23 H33A 0.9900 .
C23 H33B 0.9900 .
Ir2 P2 2.182(2) .
Ir2 C24 1.898(9) .
Ir2 C31 2.015(8) .
Ir2 N2 2.220(7) .
P2 C26 1.824(9) .
P2 C29 1.838(8) .
P2 O8 1.670(6) .
C24 O7 1.124(11) .
C26 H45 1.0000 .
C26 C25 1.529(12) .
C26 C27 1.530(12) .
C25 H46A 0.9800 .
C25 H46B 0.9800 .
C25 H46C 0.9800 .
C27 H47A 0.9800 .
C27 H47B 0.9800 .
C27 H47C 0.9800 .
C29 H48 1.0000 .
C29 C28 1.536(12) .
C29 C30 1.513(12) .
C28 H49A 0.9800 .
C28 H49B 0.9800 .
C28 H49C 0.9800 .
C30 H50A 0.9800 .
C30 H50B 0.9800 .
C30 H50C 0.9800 .
O8 C32 1.390(10) .
C32 C33 1.373(12) .
C32 C31 1.391(12) .
C33 H53 0.9500 .
C33 C34 1.404(12) .
C34 H54 0.9500 .
C34 C35 1.385(13) .
C35 H55 0.9500 .
C35 C36 1.402(12) .
C36 C31 1.414(12) .
C36 C37 1.477(12) .
C37 H58A 0.9900 .
C37 H58B 0.9900 .
C37 N2 1.502(11) .
N2 C47 1.486(11) .
N2 C38 1.506(10) .
C47 H60A 0.9900 .
C47 H60B 0.9900 .
C47 C46 1.500(13) .
C46 H61A 0.9900 .
C46 H61B 0.9900 .
C46 O12 1.416(10) .
O12 C45 1.428(10) .
C45 H63A 0.9900 .
C45 H63B 0.9900 .
C45 C44 1.504(13) .
C44 H64A 0.9900 .
C44 H64B 0.9900 .
C44 O11 1.426(10) .
O11 C43 1.412(10) .
C43 H66A 0.9900 .
C43 H66B 0.9900 .
C43 C42 1.497(12) .
C42 H67A 0.9900 .
C42 H67B 0.9900 .
C42 O10 1.426(11) .
O10 C41 1.418(10) .
C41 H69A 0.9900 .
C41 H69B 0.9900 .
C41 C40 1.507(12) .
C40 H70A 0.9900 .
C40 H70B 0.9900 .
C40 O9 1.419(10) .
O9 C39 1.447(10) .
C39 H72A 0.9900 .
C39 H72B 0.9900 .
C39 C38 1.514(12) .
C38 H73A 0.9900 .
C38 H73B 0.9900 .

loop_
_geom_torsion_atom_site_label_1
_geom_torsion_atom_site_label_2
_geom_torsion_atom_site_label_3
_geom_torsion_atom_site_label_4
_geom_torsion
_geom_torsion_site_symmetry_1
_geom_torsion_site_symmetry_2
_geom_torsion_site_symmetry_3
_geom_torsion_site_symmetry_4
Ir1 P1 C3 C2 -45.0(7) . . . .
Ir1 P1 C3 C4 81.0(6) . . . .
Ir1 P1 C6 C5 170.3(5) . . . .
Ir1 P1 C6 C7 44.3(7) . . . .
Ir1 P1 O2 C9 -7.1(5) . . . .
Ir1 N1 C14 C15 -51.8(8) . . . .
Ir1 N1 C23 C22 -54.6(8) . . . .
P1 O2 C9 C10 -173.5(6) . . . .
P1 O2 C9 C8 4.3(8) . . . .
C3 P1 C6 C5 -52.2(7) . . . .
C3 P1 C6 C7 -178.3(6) . . . .
C3 P1 O2 C9 -131.5(5) . . . .
C6 P1 C3 C2 176.5(6) . . . .
C6 P1 C3 C4 -57.4(7) . . . .
C6 P1 O2 C9 120.5(5) . . . .
O2 P1 C3 C2 71.2(6) . . . .
O2 P1 C3 C4 -162.8(6) . . . .
O2 P1 C6 C5 51.7(7) . . . .
O2 P1 C6 C7 -74.3(6) . . . .
O2 C9 C10 C11 177.0(7) . . . .
O2 C9 C8 Ir1 1.2(9) . . . .
O2 C9 C8 C13 -176.3(7) . . . .
C9 C10 C11 C12 -0.1(11) . . . .
C10 C9 C8 Ir1 178.9(6) . . . .
C10 C9 C8 C13 1.5(11) . . . .
C10 C11 C12 C13 0.2(11) . . . .
C11 C12 C13 C8 0.5(11) . . . .
C11 C12 C13 C0aa -174.8(7) . . . .
C12 C13 C8 Ir1 -178.9(6) . . . .
C12 C13 C8 C9 -1.3(11) . . . .
C12 C13 C0aa N1 -159.9(7) . . . .
C13 C0aa N1 Ir1 -32.2(7) . . . .
C13 C0aa N1 C14 85.3(7) . . . .
C13 C0aa N1 C23 -157.2(7) . . . .
C8 C9 C10 C11 -0.7(11) . . . .
C8 C13 C0aa N1 24.6(9) . . . .
C0aa C13 C8 Ir1 -3.1(9) . . . .
C0aa C13 C8 C9 174.5(7) . . . .
C0aa N1 C14 C15 -168.8(7) . . . .
C0aa N1 C23 C22 66.4(9) . . . .
N1 C14 C15 O3 -65.2(9) . . . .
C14 N1 C23 C22 -177.1(7) . . . .
C14 C15 O3 C16 -86.7(8) . . . .
C15 O3 C16 C17 163.7(7) . . . .
O3 C16 C17 O4 -76.0(8) . . . .
C16 C17 O4 C18 171.5(7) . . . .
C17 O4 C18 C19 -179.7(7) . . . .
O4 C18 C19 O5 63.4(9) . . . .
C18 C19 O5 C20 -167.8(7) . . . .
C19 O5 C20 C21 -178.1(7) . . . .
O5 C20 C21 O6 -67.2(10) . . . .
C20 C21 O6 C22 79.4(9) . . . .
C21 O6 C22 C23 -112.9(8) . . . .
O6 C22 C23 N1 -101.6(8) . . . .
C23 N1 C14 C15 74.1(9) . . . .
Ir2 P2 C26 C25 -51.9(7) . . . .
Ir2 P2 C26 C27 -175.9(5) . . . .
Ir2 P2 C29 C28 -75.9(7) . . . .
Ir2 P2 C29 C30 47.4(7) . . . .
Ir2 P2 O8 C32 6.2(5) . . . .
Ir2 N2 C47 C46 48.4(8) . . . .
Ir2 N2 C38 C39 51.8(8) . . . .
P2 O8 C32 C33 174.9(6) . . . .
P2 O8 C32 C31 -4.3(8) . . . .
C26 P2 C29 C28 63.7(7) . . . .
C26 P2 C29 C30 -173.0(6) . . . .
C26 P2 O8 C32 -120.2(5) . . . .
C29 P2 C26 C25 168.7(6) . . . .
C29 P2 C26 C27 44.8(7) . . . .
C29 P2 O8 C32 131.7(5) . . . .
O8 P2 C26 C25 65.6(7) . . . .
O8 P2 C26 C27 -58.4(6) . . . .
O8 P2 C29 C28 167.5(6) . . . .
O8 P2 C29 C30 -69.2(7) . . . .
O8 C32 C33 C34 -179.7(7) . . . .
O8 C32 C31 Ir2 -0.2(9) . . . .
O8 C32 C31 C36 176.5(6) . . . .
C32 C33 C34 C35 1.9(11) . . . .
C33 C32 C31 Ir2 -179.3(6) . . . .
C33 C32 C31 C36 -2.6(11) . . . .
C33 C34 C35 C36 0.0(12) . . . .
C34 C35 C36 C31 -3.2(11) . . . .
C34 C35 C36 C37 173.9(8) . . . .
C35 C36 C31 Ir2 -178.7(6) . . . .
C35 C36 C31 C32 4.5(11) . . . .
C35 C36 C37 N2 156.6(8) . . . .
C36 C37 N2 Ir2 33.6(8) . . . .
C36 C37 N2 C47 -83.5(8) . . . .
C36 C37 N2 C38 156.1(7) . . . .
C31 C32 C33 C34 -0.6(11) . . . .
C31 C36 C37 N2 -26.2(10) . . . .
C37 C36 C31 Ir2 3.8(9) . . . .
C37 C36 C31 C32 -173.0(7) . . . .
C37 N2 C47 C46 164.3(7) . . . .
C37 N2 C38 C39 -67.3(9) . . . .
N2 C47 C46 O12 64.1(10) . . . .
C47 N2 C38 C39 173.8(7) . . . .
C47 C46 O12 C45 92.6(8) . . . .
C46 O12 C45 C44 -159.3(7) . . . .
O12 C45 C44 O11 71.9(9) . . . .
C45 C44 O11 C43 -176.6(8) . . . .
C44 O11 C43 C42 177.3(8) . . . .
O11 C43 C42 O10 -67.4(10) . . . .
C43 C42 O10 C41 168.6(8) . . . .
C42 O10 C41 C40 -179.3(7) . . . .
O10 C41 C40 O9 72.6(10) . . . .
C41 C40 O9 C39 -77.6(9) . . . .
C40 O9 C39 C38 105.4(8) . . . .
O9 C39 C38 N2 102.1(8) . . . .
C38 N2 C47 C46 -75.9(9) . . . .
